data_2311236
loop_
_publ_author_name
'Mohamed, Shaaban K.'
'Mague, Joel T.'
'Akkurt, Mehmet'
'Potgieter, Herman'
'Albayati, Mustafa R.'

_publ_section_title
;
 A new polymorph of
 N-(2-{N'-[(1E)-2-hy-droxy-benzyl-idene]hydrazinecarbon-yl}phen-yl)benzamide.
;
_journal_coeditor_code XU5789
_journal_issue 'Pt 6'
_journal_name_full 'Acta crystallographica. Section E, Structure reports online'
_journal_page_first o645
_journal_page_last 6
_journal_paper_doi 10.1107/S1600536814010010
_journal_volume 70
_journal_year 2014
_chemical_formula_iupac 'C21 H17 N3 O3'
_chemical_formula_moiety 'C21 H17 N3 O3'
_chemical_formula_sum 'C21 H17 N3 O3'
_chemical_formula_weight 359.38
_chemical_name_systematic <i>N</i>-(2-{<i>N</i>'-[(1<i>E</i>)-2-Hydroxybenzylidene]hydrazinecarbonyl}phenyl)benzamide
_space_group_IT_number 88
_space_group_name_Hall '-I 4ad'
_space_group_name_H-M_alt 'I 41/a :2'
_symmetry_cell_setting tetragonal
_symmetry_space_group_name_Hall '-I 4ad'
_symmetry_space_group_name_H-M 'I 41/a :2'
_atom_sites_solution_hydrogens geom
_cell_angle_alpha 90
_cell_angle_beta 90
_cell_angle_gamma 90
_cell_formula_units_Z 16
_cell_length_a 26.7145(14)
_cell_length_b 26.7145(14)
_cell_length_c 10.1160(5)
_cell_measurement_reflns_used 9997
_cell_measurement_temperature 150(2)
_cell_measurement_theta_max 29.35
_cell_measurement_theta_min 2.16
_cell_volume 7219.4(6)
_computing_cell_refinement '<i>SAINT</i> (Bruker, 2013)'
_computing_data_collection '<i>APEX2</i> (Bruker, 2013)'
_computing_data_reduction '<i>SAINT</i> (Bruker, 2013)'
_computing_molecular_graphics '<i>DIAMOND</i> (Brandenburg & Putz, 2012)'
_computing_publication_material '<i>SHELXTL</i> (Sheldrick, 2008)'
_computing_structure_refinement '<i>SHELXL2014</i> (Sheldrick, 2008)'
_computing_structure_solution '<i>SHELXTL</i> (Sheldrick, 2008)'
_diffrn_ambient_temperature 150(2)
_diffrn_detector_area_resol_mean 8.3660
_diffrn_measured_fraction_theta_full 0.993
_diffrn_measured_fraction_theta_max 0.973
_diffrn_measurement_device_type 'Bruker SMART APEX CCD'
_diffrn_measurement_method '\f and \w scans'
_diffrn_radiation_monochromator graphite
_diffrn_radiation_type MoK\a
_diffrn_radiation_wavelength 0.71073
_diffrn_reflns_av_R_equivalents 0.0488
_diffrn_reflns_av_sigmaI/netI 0.0296
_diffrn_reflns_limit_h_max 36
_diffrn_reflns_limit_h_min -36
_diffrn_reflns_limit_k_max 36
_diffrn_reflns_limit_k_min -36
_diffrn_reflns_limit_l_max 13
_diffrn_reflns_limit_l_min -13
_diffrn_reflns_number 37068
_diffrn_reflns_reduction_process
;
;
_diffrn_reflns_theta_full 29.00
_diffrn_reflns_theta_max 29.45
_diffrn_reflns_theta_min 2.15
_exptl_absorpt_coefficient_mu 0.091
_exptl_absorpt_correction_T_max 0.99
_exptl_absorpt_correction_T_min 0.80
_exptl_absorpt_correction_type multi-scan
_exptl_absorpt_process_details '(<i>SADABS</i>; Bruker, 2013)'
_exptl_crystal_colour pale-yellow
_exptl_crystal_density_diffrn 1.323
_exptl_crystal_density_method 'Not Measured'
_exptl_crystal_description block
_exptl_crystal_F_000 3008
_exptl_crystal_size_max 0.22
_exptl_crystal_size_mid 0.19
_exptl_crystal_size_min 0.15
_refine_diff_density_max 0.234
_refine_diff_density_min -0.212
_refine_ls_extinction_method none
_refine_ls_goodness_of_fit_ref 1.040
_refine_ls_hydrogen_treatment constr
_refine_ls_matrix_type full
_refine_ls_number_parameters 244
_refine_ls_number_reflns 4868
_refine_ls_number_restraints 0
_refine_ls_restrained_S_all 1.040
_refine_ls_R_factor_all 0.0681
_refine_ls_R_factor_gt 0.0456
_refine_ls_shift/su_max 0.001
_refine_ls_shift/su_mean 0.000
_refine_ls_structure_factor_coef Fsqd
_refine_ls_weighting_details 'w=1/[\s^2^(Fo^2^)+(0.0318P)^2^+5.3670P] where P=(Fo^2^+2Fc^2^)/3'
_refine_ls_weighting_scheme calc
_refine_ls_wR_factor_gt 0.0938
_refine_ls_wR_factor_ref 0.1074
_reflns_number_gt 3625
_reflns_number_total 4868
_reflns_threshold_expression I>2\s(I)
_cod_data_source_file xu5789sup1.cif
_cod_data_source_block I
_cod_original_cell_volume 7219.4(8)
_cod_original_sg_symbol_H-M 'I 41/a'
_cod_database_code 2311236

loop_
_symmetry_equiv_pos_site_id
_symmetry_equiv_pos_as_xyz
1 x,y,z
2 3/4-y,1/4+x,1/4+z
3 1/2-x,-y,1/2+z
4 3/4+y,3/4-x,3/4+z
5 -x,-y,-z
6 1/4+y,3/4-x,3/4-z
7 1/2+x,y,1/2-z
8 1/4-y,1/4+x,1/4-z
9 1/2+x,1/2+y,1/2+z
10 1/4-y,3/4+x,3/4+z
11 -x,1/2-y,z
12 1/4+y,1/4-x,1/4+z
13 1/2-x,1/2-y,1/2-z
14 3/4+y,1/4-x,1/4-z
15 x,1/2+y,-z
16 3/4-y,3/4+x,3/4-z

loop_
_atom_site_aniso_label
_atom_site_aniso_U_11
_atom_site_aniso_U_22
_atom_site_aniso_U_33
_atom_site_aniso_U_12
_atom_site_aniso_U_13
_atom_site_aniso_U_23
O1 0.0422(6) 0.0323(5) 0.0391(6) 0.0078(4) -0.0023(4) -0.0068(4)
O2 0.0287(5) 0.0375(6) 0.0669(8) -0.0050(4) 0.0089(5) -0.0155(5)
O3 0.0265(5) 0.0485(6) 0.0633(8) -0.0034(4) 0.0024(5) -0.0142(5)
N1 0.0298(6) 0.0300(6) 0.0370(6) 0.0003(4) 0.0016(5) -0.0009(5)
N2 0.0283(6) 0.0334(6) 0.0412(7) -0.0039(5) 0.0043(5) -0.0057(5)
N3 0.0301(6) 0.0276(5) 0.0404(7) 0.0001(4) 0.0010(5) -0.0059(5)
C1 0.0298(6) 0.0250(6) 0.0372(7) 0.0026(5) 0.0028(6) 0.0027(5)
C2 0.0300(7) 0.0372(7) 0.0444(9) -0.0025(6) 0.0084(6) -0.0096(6)
C3 0.0362(8) 0.0401(8) 0.0485(9) -0.0030(6) 0.0035(7) -0.0153(7)
C4 0.0318(7) 0.0340(7) 0.0564(10) -0.0049(6) 0.0011(7) 0.0010(7)
C5 0.0329(8) 0.0766(12) 0.0467(10) -0.0075(8) 0.0087(7) 0.0117(9)
C6 0.0364(8) 0.0676(11) 0.0332(8) -0.0010(7) 0.0047(6) 0.0041(7)
C7 0.0334(7) 0.0261(6) 0.0310(7) 0.0022(5) 0.0029(5) 0.0023(5)
C8 0.0320(7) 0.0292(6) 0.0318(7) -0.0013(5) 0.0013(5) 0.0026(5)
C9 0.0398(8) 0.0375(8) 0.0430(9) 0.0015(6) -0.0007(7) -0.0071(7)
C10 0.0448(8) 0.0431(8) 0.0379(8) -0.0041(7) -0.0041(7) -0.0067(7)
C11 0.0355(7) 0.0481(9) 0.0330(8) -0.0050(6) -0.0040(6) 0.0011(6)
C12 0.0322(7) 0.0374(7) 0.0331(7) -0.0010(5) 0.0033(6) 0.0039(6)
C13 0.0317(7) 0.0278(6) 0.0298(7) -0.0026(5) 0.0042(5) 0.0035(5)
C14 0.0303(7) 0.0275(6) 0.0398(8) -0.0007(5) 0.0047(6) 0.0022(6)
C15 0.0265(7) 0.0440(8) 0.0428(9) -0.0055(6) 0.0024(6) -0.0054(7)
C16 0.0270(6) 0.0403(8) 0.0325(7) -0.0001(5) -0.0004(5) -0.0015(6)
C17 0.0299(8) 0.0763(12) 0.0514(10) -0.0046(8) 0.0050(7) -0.0231(9)
C18 0.0407(9) 0.0768(13) 0.0520(11) 0.0056(8) 0.0063(8) -0.0239(9)
C19 0.0531(10) 0.0507(9) 0.0390(9) 0.0032(7) -0.0011(7) -0.0118(7)
C20 0.0407(8) 0.0441(8) 0.0399(9) -0.0047(7) -0.0063(7) -0.0033(7)
C21 0.0284(6) 0.0339(7) 0.0336(7) 0.0020(5) -0.0023(5) 0.0049(6)

loop_
_atom_site_type_symbol
_atom_site_label
_atom_site_fract_x
_atom_site_fract_y
_atom_site_fract_z
_atom_site_U_iso_or_equiv
_atom_site_thermal_displace_type
_atom_site_calc_flag
_atom_site_refinement_flags
_atom_site_occupancy
O O1 0.56564(4) 0.41265(4) 0.31994(10) 0.0379(3) Uani d . 1.000
O O2 0.65352(4) 0.27173(4) 0.11479(12) 0.0444(4) Uani d . 1.000
O O3 0.67750(4) 0.17105(4) -0.15220(12) 0.0461(4) Uani d . 1.000
N N1 0.72994(4) 0.23746(4) -0.02418(12) 0.0323(3) Uani d . 1.000
N N2 0.73567(4) 0.27577(4) 0.06534(12) 0.0343(4) Uani d . 1.000
N N3 0.61447(4) 0.35295(4) 0.22122(12) 0.0327(3) Uani d . 1.000
C C1 0.52568(5) 0.35160(5) 0.18534(14) 0.0307(4) Uani d . 1.000
C C2 0.52601(5) 0.33600(5) 0.05509(16) 0.0372(4) Uani d . 1.000
C C3 0.48315(6) 0.31576(6) -0.00106(17) 0.0416(5) Uani d . 1.000
C C4 0.44051(6) 0.30914(5) 0.07402(17) 0.0407(5) Uani d . 1.000
C C5 0.44026(6) 0.32438(7) 0.20375(18) 0.0521(6) Uani d . 1.000
C C6 0.48221(6) 0.34632(7) 0.25975(16) 0.0457(5) Uani d . 1.000
C C7 0.57029(5) 0.37577(5) 0.24815(14) 0.0302(4) Uani d . 1.000
C C8 0.66281(5) 0.36385(5) 0.26991(14) 0.0310(4) Uani d . 1.000
C C9 0.67193(6) 0.40316(6) 0.35685(16) 0.0401(5) Uani d . 1.000
C C10 0.71960(6) 0.41150(6) 0.40559(16) 0.0419(5) Uani d . 1.000
C C11 0.75900(6) 0.38104(6) 0.36873(15) 0.0389(5) Uani d . 1.000
C C12 0.75057(5) 0.34228(5) 0.28113(14) 0.0342(4) Uani d . 1.000
C C13 0.70295(5) 0.33311(5) 0.22863(14) 0.0298(4) Uani d . 1.000
C C14 0.69475(5) 0.29129(5) 0.13280(15) 0.0325(4) Uani d . 1.000
C C15 0.76871(5) 0.22376(6) -0.08880(15) 0.0378(5) Uani d . 1.000
C C16 0.76600(5) 0.18314(5) -0.18336(14) 0.0333(4) Uani d . 1.000
C C17 0.80939(6) 0.16779(7) -0.24892(18) 0.0525(6) Uani d . 1.000
C C18 0.80889(7) 0.12900(8) -0.33838(18) 0.0565(6) Uani d . 1.000
C C19 0.76431(6) 0.10478(7) -0.36461(16) 0.0476(5) Uani d . 1.000
C C20 0.72072(6) 0.11928(6) -0.30239(16) 0.0416(5) Uani d . 1.000
C C21 0.72114(5) 0.15829(5) -0.21138(14) 0.0320(4) Uani d . 1.000
H H2 0.55560 0.33910 0.00390 0.0450 Uiso c RU 1.000
H H2A 0.76580 0.29150 0.06880 0.0410 Uiso d RU 1.000
H H3 0.48320 0.30640 -0.09170 0.0500 Uiso c RU 1.000
H H3A 0.61360 0.32350 0.17590 0.0390 Uiso d RU 1.000
H H3B 0.68340 0.19490 -0.10030 0.0550 Uiso d RU 1.000
H H4 0.41160 0.29420 0.03630 0.0490 Uiso c RU 1.000
H H5 0.41100 0.31980 0.25570 0.0620 Uiso c RU 1.000
H H6 0.48130 0.35770 0.34870 0.0550 Uiso c RU 1.000
H H9 0.64520 0.42450 0.38300 0.0480 Uiso c RU 1.000
H H10 0.72530 0.43840 0.46500 0.0500 Uiso c RU 1.000
H H11 0.79160 0.38670 0.40330 0.0470 Uiso c RU 1.000
H H12 0.77770 0.32140 0.25590 0.0410 Uiso c RU 1.000
H H15 0.79970 0.24040 -0.07460 0.0450 Uiso c RU 1.000
H H17 0.84000 0.18460 -0.23130 0.0630 Uiso c RU 1.000
H H18 0.83880 0.11900 -0.38160 0.0680 Uiso c RU 1.000
H H19 0.76370 0.07790 -0.42610 0.0570 Uiso c RU 1.000
H H20 0.69020 0.10250 -0.32180 0.0500 Uiso c RU 1.000

loop_
_atom_type_symbol
_atom_type_description
_atom_type_scat_dispersion_real
_atom_type_scat_dispersion_imag
_atom_type_scat_source
C C 0.0033 0.0016 ' International Tables Vol C Tables 4.2.6.8 and 6.1.1.4'
H H 0.0000 0.0000 ' International Tables Vol C Tables 4.2.6.8 and 6.1.1.4'
N N 0.0061 0.0033 ' International Tables Vol C Tables 4.2.6.8 and 6.1.1.4'
O O 0.0106 0.0060 ' International Tables Vol C Tables 4.2.6.8 and 6.1.1.4'

loop_
_geom_angle_atom_site_label_1
_geom_angle_atom_site_label_2
_geom_angle_atom_site_label_3
_geom_angle
_geom_angle_publ_flag
C21 O3 H3B 108.00 no
N2 N1 C15 117.37(11) no
N1 N2 C14 118.04(11) no
C7 N3 C8 129.27(12) no
C14 N2 H2A 124.00 no
N1 N2 H2A 118.00 no
C7 N3 H3A 118.00 no
C8 N3 H3A 112.00 no
C6 C1 C7 118.60(13) no
C2 C1 C6 119.38(13) no
C2 C1 C7 121.98(12) no
C1 C2 C3 120.16(14) no
C2 C3 C4 120.37(15) no
C3 C4 C5 119.44(15) no
C4 C5 C6 120.79(15) no
C1 C6 C5 119.79(15) no
N3 C7 C1 114.44(12) no
O1 C7 N3 124.51(13) no
O1 C7 C1 121.04(12) no
N3 C8 C13 118.08(12) no
N3 C8 C9 122.42(12) no
C9 C8 C13 119.50(13) no
C8 C9 C10 120.53(14) no
C9 C10 C11 120.67(15) no
C10 C11 C12 119.37(14) no
C11 C12 C13 121.51(13) no
C8 C13 C14 120.96(12) no
C8 C13 C12 118.39(12) no
C12 C13 C14 120.65(12) no
O2 C14 N2 121.15(13) no
O2 C14 C13 122.92(13) no
N2 C14 C13 115.94(11) no
N1 C15 C16 120.78(13) no
C15 C16 C21 122.15(12) no
C17 C16 C21 118.38(13) no
C15 C16 C17 119.47(13) no
C16 C17 C18 121.69(15) no
C17 C18 C19 119.18(17) no
C18 C19 C20 120.59(17) no
C19 C20 C21 120.38(15) no
O3 C21 C20 118.32(13) no
C16 C21 C20 119.78(13) no
O3 C21 C16 121.90(12) no
C1 C2 H2 120.00 no
C3 C2 H2 120.00 no
C2 C3 H3 120.00 no
C4 C3 H3 120.00 no
C3 C4 H4 120.00 no
C5 C4 H4 120.00 no
C4 C5 H5 120.00 no
C6 C5 H5 120.00 no
C1 C6 H6 120.00 no
C5 C6 H6 120.00 no
C8 C9 H9 120.00 no
C10 C9 H9 120.00 no
C9 C10 H10 120.00 no
C11 C10 H10 120.00 no
C10 C11 H11 120.00 no
C12 C11 H11 120.00 no
C11 C12 H12 119.00 no
C13 C12 H12 119.00 no
N1 C15 H15 120.00 no
C16 C15 H15 120.00 no
C16 C17 H17 119.00 no
C18 C17 H17 119.00 no
C17 C18 H18 120.00 no
C19 C18 H18 120.00 no
C18 C19 H19 120.00 no
C20 C19 H19 120.00 no
C19 C20 H20 120.00 no
C21 C20 H20 120.00 no

loop_
_geom_bond_atom_site_label_1
_geom_bond_atom_site_label_2
_geom_bond_distance
_geom_bond_publ_flag
O1 C7 1.2303(17) no
O2 C14 1.2326(17) no
O3 C21 1.3542(17) no
O3 H3B 0.8400 no
N1 N2 1.3751(16) no
N1 C15 1.2783(18) no
N2 C14 1.3537(18) no
N3 C7 1.3560(17) no
N3 C8 1.4125(17) no
N2 H2A 0.9100 no
N3 H3A 0.9100 no
C1 C7 1.4970(19) no
C1 C2 1.382(2) no
C1 C6 1.391(2) no
C2 C3 1.388(2) no
C3 C4 1.381(2) no
C4 C5 1.374(2) no
C5 C6 1.386(2) no
C8 C13 1.4137(19) no
C8 C9 1.391(2) no
C9 C10 1.384(2) no
C10 C11 1.382(2) no
C11 C12 1.381(2) no
C12 C13 1.4002(19) no
C13 C14 1.495(2) no
C15 C16 1.448(2) no
C16 C21 1.3990(19) no
C16 C17 1.397(2) no
C17 C18 1.376(3) no
C18 C19 1.381(3) no
C19 C20 1.379(2) no
C20 C21 1.391(2) no
C2 H2 0.9500 no
C3 H3 0.9500 no
C4 H4 0.9500 no
C5 H5 0.9500 no
C6 H6 0.9500 no
C9 H9 0.9500 no
C10 H10 0.9500 no
C11 H11 0.9500 no
C12 H12 0.9500 no
C15 H15 0.9500 no
C17 H17 0.9500 no
C18 H18 0.9500 no
C19 H19 0.9500 no
C20 H20 0.9500 no

loop_
_geom_hbond_atom_site_label_D
_geom_hbond_atom_site_label_H
_geom_hbond_atom_site_label_A
_geom_hbond_site_symmetry_A
_geom_hbond_distance_DH
_geom_hbond_distance_HA
_geom_hbond_distance_DA
_geom_hbond_angle_DHA
_geom_hbond_publ_flag
N2 H2A O1 10_644 0.91 2.02 2.9181(15) 171 yes
N3 H3A O2 . 0.91 1.85 2.6373(16) 143 yes
O3 H3B N1 . 0.84 1.85 2.6052(16) 148 yes
C4 H4 O2 11_655 0.95 2.60 3.3388(19) 135 y
C9 H9 O1 . 0.95 2.24 2.8751(19) 123 n
C12 H12 O1 10_644 0.95 2.47 3.2319(17) 137 y
C18 H18 O3 4_554 0.95 2.53 3.417(2) 155 y
C17 H17 Cg1 10_644 0.95 2.73 3.6561(18) 166 y

loop_
_geom_torsion_atom_site_label_1
_geom_torsion_atom_site_label_2
_geom_torsion_atom_site_label_3
_geom_torsion_atom_site_label_4
_geom_torsion
_geom_torsion_publ_flag
C15 N1 N2 C14 178.84(13) no
N2 N1 C15 C16 178.99(12) no
N1 N2 C14 O2 0.0(2) no
N1 N2 C14 C13 -179.85(11) no
C8 N3 C7 O1 2.7(2) no
C8 N3 C7 C1 -175.82(13) no
C7 N3 C8 C9 -1.3(2) no
C7 N3 C8 C13 178.23(13) no
C6 C1 C2 C3 0.7(2) no
C7 C1 C2 C3 -177.16(13) no
C2 C1 C6 C5 1.7(2) no
C7 C1 C6 C5 179.57(15) no
C2 C1 C7 O1 137.04(15) no
C2 C1 C7 N3 -44.39(18) no
C6 C1 C7 O1 -40.8(2) no
C6 C1 C7 N3 137.75(14) no
C1 C2 C3 C4 -2.7(2) no
C2 C3 C4 C5 2.3(2) no
C3 C4 C5 C6 0.1(3) no
C4 C5 C6 C1 -2.1(3) no
N3 C8 C9 C10 177.83(14) no
C13 C8 C9 C10 -1.7(2) no
N3 C8 C13 C12 -177.16(12) no
N3 C8 C13 C14 1.9(2) no
C9 C8 C13 C12 2.4(2) no
C9 C8 C13 C14 -178.53(13) no
C8 C9 C10 C11 0.1(2) no
C9 C10 C11 C12 0.7(2) no
C10 C11 C12 C13 0.0(2) no
C11 C12 C13 C8 -1.6(2) no
C11 C12 C13 C14 179.33(13) no
C8 C13 C14 O2 -22.0(2) no
C8 C13 C14 N2 157.86(13) no
C12 C13 C14 O2 157.06(14) no
C12 C13 C14 N2 -23.07(19) no
N1 C15 C16 C17 -177.66(15) no
N1 C15 C16 C21 2.1(2) no
C15 C16 C17 C18 179.19(16) no
C21 C16 C17 C18 -0.5(2) no
C15 C16 C21 O3 0.5(2) no
C15 C16 C21 C20 -179.54(14) no
C17 C16 C21 O3 -179.83(14) no
C17 C16 C21 C20 0.2(2) no
C16 C17 C18 C19 0.4(3) no
C17 C18 C19 C20 0.2(3) no
C18 C19 C20 C21 -0.5(3) no
C19 C20 C21 O3 -179.64(14) no
C19 C20 C21 C16 0.4(2) no
